data_7718985
loop_
_publ_author_name
'Das, Sujit'
'Mondal, Sangita'
'Suthar, Sonam'
'Ray, Ranay Kumar'
'Mondal, Karunamayee'
'Raveendran, Avany A.'
'Ahamed, Subuhan'
'Maji, Chandan'
'Baidya, Mahiuddin'
'Schwarz, Bj&#xf6;rn'
'Chakraborty, Debashis'
'Ungur, Liviu'
'Mondal, Kartik Chandra'

_publ_section_title
;
 Isolation and characterization of carbene-supported air stable
 Co(II)-radical complexes with bileptic redox non-innocent ligands:
 stability, bonding, ring-opening copolymerization studies and
 photo-catalytic ring cyclization activity.
;
_journal_issue 29
_journal_name_full 'Dalton transactions (Cambridge, England : 2003)'
_journal_page_first 11182
_journal_page_last 11192
_journal_paper_doi 10.1039/d5dt00727e
_journal_volume 54
_journal_year 2025
_chemical_formula_sum 'C47 H65 Cl Co N3 S3'
_chemical_formula_weight 862.58
_space_group_crystal_system orthorhombic
_space_group_IT_number 61
_space_group_name_Hall '-P 2ac 2ab'
_space_group_name_H-M_alt 'P b c a'
_atom_sites_solution_hydrogens geom
_atom_sites_solution_primary 'Intrinsic Phasing'
_audit_creation_method
;FinalCif 2024.9-0 by Daniel Kratzert, Freiburg 2025, 
https://dkratzert.de/finalcif.html
;
_audit_update_record
;
2025-05-23 deposited with the CCDC.	2025-06-23 downloaded from the CCDC.
;
_cell_angle_alpha 90
_cell_angle_beta 90
_cell_angle_gamma 90
_cell_formula_units_Z 8
_cell_length_a 19.056(3)
_cell_length_b 18.248(3)
_cell_length_c 28.434(5)
_cell_measurement_reflns_used 9919
_cell_measurement_temperature 300(2)
_cell_measurement_theta_max 17.9181
_cell_measurement_theta_min 2.2321
_cell_measurement_wavelength 0.71073
_cell_volume 9887(3)
_computing_cell_refinement 'SAINT V8.41 (Bruker AXS LLC)'
_computing_data_reduction 'SAINT V8.41 (Bruker AXS LLC)'
_computing_molecular_graphics 'shelXle (C.B. Huebschle, rev 1503)'
_computing_structure_refinement 'SHELXL-2019/2 (Sheldrick, 2019)'
_computing_structure_solution 'SHELXT 2018/2 (Sheldrick, 2018)'
_diffrn_ambient_temperature 300(2)
_diffrn_detector_area_resol_mean 7.391
_diffrn_measured_fraction_theta_full 1.000
_diffrn_measured_fraction_theta_max 1.000
_diffrn_measurement_details
;<Phi   scan: start=   0.0; len= 180.0; end= 180.0 at [Counterclockwise Eulerian 
angles: dx= 40.00 mm theta=   0.000 deg omega= 360.000 deg chi=  54.740 deg] 
measure for 1.0 seconds; frame angle 1.00 degrees, wavelength=0.71073>
<Phi   scan: start= 180.0; len= 180.0; end= 360.0 at [Counterclockwise Eulerian 
angles: dx= 40.00 mm theta=   0.000 deg omega= 360.000 deg chi=  54.740 deg] 
measure for 1.0 seconds; frame angle 1.00 degrees, wavelength=0.71073>
<Phi   scan: start= 180.0; len= 180.0; end= 360.0 at [Counterclockwise Eulerian 
angles: dx= 40.00 mm theta=   0.000 deg omega= 360.000 deg chi=  54.740 deg] 
measure for 1.0 seconds; frame angle 1.00 degrees, wavelength=0.71073>
<Phi   scan: start=   0.0; len= 180.0; end= 180.0 at [Counterclockwise Eulerian 
angles: dx= 40.00 mm theta=   0.000 deg omega= 360.000 deg chi=  54.740 deg] 
measure for 1.0 seconds; frame angle 1.00 degrees, wavelength=0.71073>
<Phi   scan: start= 360.0; len=   0.5; end= 360.5 at [Counterclockwise Eulerian 
angles: dx= 40.00 mm theta=   3.195 deg omega= 270.316 deg chi=  24.000 deg] 
measure for 2.0 seconds; frame angle 0.50 degrees, wavelength=0.71073>
<Omega scan: start= 324.6; len=  66.0; end= 390.6 at [Counterclockwise Eulerian 
angles: dx= 40.00 mm theta=  11.079 deg phi= 108.000 deg chi=  68.500 deg] 
measure for 2.0 seconds; frame angle 0.50 degrees, wavelength=0.71073>
<Omega scan: start= 324.6; len=  66.0; end= 390.6 at [Counterclockwise Eulerian 
angles: dx= 40.00 mm theta=  11.079 deg phi= 252.000 deg chi=  68.500 deg] 
measure for 2.0 seconds; frame angle 0.50 degrees, wavelength=0.71073>
<Omega scan: start= 324.6; len=  66.0; end= 390.6 at [Counterclockwise Eulerian 
angles: dx= 40.00 mm theta=  11.079 deg phi= 324.000 deg chi=  68.500 deg] 
measure for 2.0 seconds; frame angle 0.50 degrees, wavelength=0.71073>
<Omega scan: start=   5.0; len= 106.0; end= 111.0 at [Counterclockwise Eulerian 
angles: dx= 40.00 mm theta=   3.195 deg phi=   0.000 deg chi= -44.500 deg] 
measure for 2.0 seconds; frame angle 0.50 degrees, wavelength=0.71073>
<Omega scan: start=   5.0; len= 106.0; end= 111.0 at [Counterclockwise Eulerian 
angles: dx= 40.00 mm theta=   3.195 deg phi= 144.000 deg chi= -44.500 deg] 
measure for 2.0 seconds; frame angle 0.50 degrees, wavelength=0.71073>
<Omega scan: start= 324.6; len=  66.0; end= 390.6 at [Counterclockwise Eulerian 
angles: dx= 40.00 mm theta=  11.079 deg phi=  36.000 deg chi=  68.500 deg] 
measure for 2.0 seconds; frame angle 0.50 degrees, wavelength=0.71073>
<Omega scan: start= 324.6; len=  66.0; end= 390.6 at [Counterclockwise Eulerian 
angles: dx= 40.00 mm theta=  11.079 deg phi= 180.000 deg chi=  68.500 deg] 
measure for 2.0 seconds; frame angle 0.50 degrees, wavelength=0.71073>
<Omega scan: start=   5.0; len= 106.0; end= 111.0 at [Counterclockwise Eulerian 
angles: dx= 40.00 mm theta=   3.195 deg phi= 216.000 deg chi= -44.500 deg] 
measure for 2.0 seconds; frame angle 0.50 degrees, wavelength=0.71073>
<Omega scan: start= 324.6; len=  53.0; end= 377.6 at [Counterclockwise Eulerian 
angles: dx= 40.00 mm theta=   4.793 deg phi= 360.000 deg chi=  68.500 deg] 
measure for 2.0 seconds; frame angle 0.50 degrees, wavelength=0.71073>
<Omega scan: start=   5.0; len= 106.0; end= 111.0 at [Counterclockwise Eulerian 
angles: dx= 40.00 mm theta=   3.195 deg phi= 288.000 deg chi= -44.500 deg] 
measure for 2.0 seconds; frame angle 0.50 degrees, wavelength=0.71073>
<Omega scan: start=   5.0; len= 106.0; end= 111.0 at [Counterclockwise Eulerian 
angles: dx= 40.00 mm theta=   3.195 deg phi=  72.000 deg chi= -44.500 deg] 
measure for 2.0 seconds; frame angle 0.50 degrees, wavelength=0.71073>
<Phi   scan: start=   0.0; len= 360.0; end= 360.0 at [Counterclockwise Eulerian 
angles: dx= 40.00 mm theta=   3.195 deg omega= 359.214 deg chi= -24.000 deg] 
measure for 2.0 seconds; frame angle 0.50 degrees, wavelength=0.71073>
<Omega scan: start= 324.6; len=  47.0; end= 371.6 at [Counterclockwise Eulerian 
angles: dx= 40.00 mm theta=   1.597 deg phi= 360.000 deg chi=  68.500 deg] 
measure for 2.0 seconds; frame angle 0.50 degrees, wavelength=0.71073>
<Phi   scan: start=   0.0; len= 360.0; end= 360.0 at [Counterclockwise Eulerian 
angles: dx= 40.00 mm theta=   3.195 deg omega=   3.942 deg chi= -44.500 deg] 
measure for 2.0 seconds; frame angle 0.50 degrees, wavelength=0.71073>
<Phi   scan: start=   0.0; len= 180.0; end= 180.0 at [Counterclockwise Eulerian 
angles: dx= 50.00 mm theta=   0.000 deg omega= 360.000 deg chi=  54.740 deg] 
measure for 1.0 seconds; frame angle 1.00 degrees, wavelength=0.71073>
;
_diffrn_measurement_device 'KAPPA diffractometer'
_diffrn_measurement_device_type 'Bruker D8 QUEST'
_diffrn_measurement_method '\w and \f scans'
_diffrn_measurement_specimen_support 'nylon loop'
_diffrn_radiation_monochromator 'multilayer mirror'
_diffrn_radiation_type 'Mo K\a'
_diffrn_radiation_wavelength 0.71073
_diffrn_reflns_av_R_equivalents 0.2624
_diffrn_reflns_av_unetI/netI 0.0853
_diffrn_reflns_Laue_measured_fraction_full 1.000
_diffrn_reflns_Laue_measured_fraction_max 1.000
_diffrn_reflns_limit_h_max 27
_diffrn_reflns_limit_h_min -27
_diffrn_reflns_limit_k_max 26
_diffrn_reflns_limit_k_min -25
_diffrn_reflns_limit_l_max 40
_diffrn_reflns_limit_l_min -40
_diffrn_reflns_number 677418
_diffrn_reflns_point_group_measured_fraction_full 1.000
_diffrn_reflns_point_group_measured_fraction_max 1.000
_diffrn_reflns_reduction_process narrow-frame
_diffrn_reflns_theta_full 25.242
_diffrn_reflns_theta_max 30.508
_diffrn_reflns_theta_min 2.107
_diffrn_source 'microfocus sealed tube'
_diffrn_source_current 1.402
_diffrn_source_target Mo
_diffrn_source_voltage 50.0
_exptl_absorpt_coefficient_mu 0.56
_exptl_absorpt_correction_T_max 0.969
_exptl_absorpt_correction_T_min 0.741
_exptl_absorpt_correction_type multi-scan
_exptl_absorpt_process_details
;Krause, L., Herbst-Irmer, R., Sheldrick, G. M., Stalke, D. (2015).
"Comparison of silver and molybdenum microfocus X-ray sources for single-crystal
 structure determination"
J. Appl. Cryst. 48, 3-10.
doi:10.1107/S1600576714022985
;
_exptl_crystal_colour 'dark blue'
_exptl_crystal_density_diffrn 1.159
_exptl_crystal_description needle
_exptl_crystal_F_000 3680
_exptl_crystal_size_max 0.57
_exptl_crystal_size_mid 0.06
_exptl_crystal_size_min 0.057
_refine_diff_density_max 0.379
_refine_diff_density_min -0.348
_refine_diff_density_rms 0.050
_refine_ls_extinction_method none
_refine_ls_goodness_of_fit_ref 1.042
_refine_ls_hydrogen_treatment constr
_refine_ls_matrix_type full
_refine_ls_number_parameters 523
_refine_ls_number_reflns 15092
_refine_ls_number_restraints 19
_refine_ls_restrained_S_all 1.043
_refine_ls_R_factor_all 0.2076
_refine_ls_R_factor_gt 0.0805
_refine_ls_shift/su_max 0.001
_refine_ls_shift/su_mean 0.000
_refine_ls_structure_factor_coef Fsqd
_refine_ls_weighting_details 'w=1/[\s^2^(Fo^2^)+(0.0373P)^2^+10.4052P] where P=(Fo^2^+2Fc^2^)/3'
_refine_ls_weighting_scheme calc
_refine_ls_wR_factor_gt 0.1297
_refine_ls_wR_factor_ref 0.1796
_reflns_Friedel_coverage 0.000
_reflns_number_gt 6295
_reflns_number_total 15092
_reflns_threshold_expression 'I > 2\s(I)'
_cod_data_source_file d5dt00727e2.cif
_cod_data_source_block Sujit_Co8aAir_a
_cod_depositor_comments
;
The following automatic conversions were performed:

data item '_exptl_absorpt_correction_type' value 'Multi-Scan' was
changed to 'multi-scan' in accordance with the
/home/data/users/saulius/crontab/automatic-downloads/rss-feeds/RSC/lib/dictionaries/cif_core.dic
dictionary named 'cif_core.dic' version 2.4.2 last updated on
2011-04-26.

Automatic conversion script
Id: cif_fix_values 8170 2020-07-09 18:12:32Z antanas 

 Adding full bibliography for 7718983--7718985.cif.
;
_cod_database_code 7718985
_shelx_shelxl_version_number 2019/3
_shelx_space_group_comment
;
The symmetry employed for this shelxl refinement is uniquely defined
by the following loop, which should always be used as a source of
symmetry information in preference to the above space-group names.
They are only intended as comments.
;
_exptl_bruker_absorpt_correction_t_ratio 0.9035
_shelx_estimated_absorpt_t_min 0.741
_shelx_estimated_absorpt_t_max 0.969
_diffrn_measurement_bruker_total_exposure_time 9060.0
_diffrn_reflns_bruker_av_norm_i 68.002
_diffrn_reflns_bruker_number_gt 104797
_computing_bruker_data_scaling 'SADABS-2016/2 - Bruker AXS area detector scaling and absorption correction'
_geom_details
; All esds (except the esd in the dihedral angle between two l.s. planes)
 are estimated using the full covariance matrix.  The cell esds are taken
 into account individually in the estimation of esds in distances, angles
 and torsion angles; correlations between esds in cell parameters are only
 used when they are defined by crystal symmetry.  An approximate (isotropic)
 treatment of cell esds is used for estimating esds involving l.s. planes.
;

loop_
_space_group_symop_operation_xyz
'x, y, z'
'-x+1/2, -y, z+1/2'
'-x, y+1/2, -z+1/2'
'x+1/2, -y+1/2, -z'
'-x, -y, -z'
'x-1/2, y, -z-1/2'
'x, -y-1/2, z-1/2'
'-x-1/2, y-1/2, z'

loop_
_atom_site_label
_atom_site_type_symbol
_atom_site_fract_x
_atom_site_fract_y
_atom_site_fract_z
_atom_site_U_iso_or_equiv
_atom_site_adp_type
_atom_site_occupancy
_atom_site_site_symmetry_order
_atom_site_calc_flag
_atom_site_refinement_flags_posn
_atom_site_refinement_flags_adp
_atom_site_refinement_flags_occupancy
_atom_site_disorder_assembly
_atom_site_disorder_group
Co1 Co 0.72376(2) 0.68049(3) 0.57347(2) 0.06143(16) Uani 1 1 d . . . . .
Cl1 Cl 0.62282(8) 0.71382(11) 0.54466(8) 0.1619(8) Uani 1 1 d . . . . .
S1 S 0.54593(6) 0.56675(6) 0.75290(4) 0.0788(3) Uani 1 1 d . . . . .
S2 S 0.70949(5) 0.56031(5) 0.59697(3) 0.0680(3) Uani 1 1 d . . . . .
S3 S 0.72970(5) 0.72582(5) 0.64919(4) 0.0716(3) Uani 1 1 d . . . . .
N1 N 0.63795(14) 0.65636(14) 0.70830(9) 0.0544(7) Uani 1 1 d . . . . .
N2 N 0.62374(14) 0.54988(14) 0.67405(9) 0.0529(7) Uani 1 1 d . . . . .
N3 N 0.86536(15) 0.68026(15) 0.52648(9) 0.0565(7) Uani 1 1 d . . . . .
C1 C 0.63338(17) 0.71488(18) 0.74205(12) 0.0558(8) Uani 1 1 d . . . . .
C2 C 0.58815(18) 0.7729(2) 0.73279(13) 0.0634(9) Uani 1 1 d . . . . .
C3 C 0.5846(2) 0.8276(2) 0.76674(16) 0.0813(12) Uani 1 1 d . . . . .
H3 H 0.554654 0.867231 0.762328 0.098 Uiso 1 1 calc R U . . .
C4 C 0.6246(3) 0.8237(3) 0.80656(17) 0.0887(14) Uani 1 1 d . . . . .
H4 H 0.621541 0.860970 0.828745 0.106 Uiso 1 1 calc R U . . .
C5 C 0.6691(2) 0.7663(3) 0.81455(15) 0.0845(13) Uani 1 1 d . . . . .
H5 H 0.695685 0.765198 0.841968 0.101 Uiso 1 1 calc R U . . .
C6 C 0.67498(19) 0.7100(2) 0.78242(13) 0.0669(10) Uani 1 1 d . . . . .
C7 C 0.60204(17) 0.59085(19) 0.71207(12) 0.0551(8) Uani 1 1 d . . . . .
C8 C 0.67101(16) 0.58794(17) 0.64720(11) 0.0520(8) Uani 1 1 d . . . . .
C9 C 0.68005(17) 0.65677(18) 0.66897(12) 0.0543(8) Uani 1 1 d . . . . .
C10 C 0.5435(2) 0.7764(2) 0.68910(15) 0.0753(11) Uani 1 1 d . . . . .
H10 H 0.562686 0.740649 0.666829 0.090 Uiso 1 1 calc R U . . .
C11 C 0.4686(2) 0.7534(3) 0.6995(2) 0.1231(19) Uani 1 1 d . . . . .
H11A H 0.443233 0.748173 0.670562 0.185 Uiso 1 1 calc R U . . .
H11B H 0.446389 0.789969 0.718684 0.185 Uiso 1 1 calc R U . . .
H11C H 0.468817 0.707424 0.715970 0.185 Uiso 1 1 calc R U . . .
C12 C 0.7249(2) 0.6466(2) 0.79097(16) 0.0832(12) Uani 1 1 d . . . . .
H12 H 0.712789 0.608112 0.768312 0.100 Uiso 1 1 calc R U . . .
C13 C 0.7186(3) 0.6136(4) 0.8391(2) 0.162(3) Uani 1 1 d . . . . .
H13A H 0.739194 0.565640 0.839110 0.243 Uiso 1 1 calc R U . . .
H13B H 0.669905 0.610044 0.847554 0.243 Uiso 1 1 calc R U . . .
H13C H 0.742532 0.644115 0.861431 0.243 Uiso 1 1 calc R U . . .
C14 C 0.60220(18) 0.47498(18) 0.66691(12) 0.0560(8) Uani 1 1 d . . . . .
C15 C 0.63844(19) 0.42079(19) 0.69078(13) 0.0624(9) Uani 1 1 d . . . . .
C16 C 0.6162(2) 0.3489(2) 0.68398(15) 0.0768(11) Uani 1 1 d . . . . .
H16 H 0.639127 0.310795 0.699302 0.092 Uiso 1 1 calc R U . . .
C17 C 0.5608(3) 0.3340(2) 0.65488(17) 0.0834(13) Uani 1 1 d . . . . .
H17 H 0.546260 0.285688 0.651034 0.100 Uiso 1 1 calc R U . . .
C18 C 0.5262(2) 0.3886(2) 0.63130(15) 0.0760(11) Uani 1 1 d . . . . .
H18 H 0.489184 0.376881 0.611378 0.091 Uiso 1 1 calc R U . . .
C19 C 0.54594(18) 0.4616(2) 0.63683(12) 0.0607(9) Uani 1 1 d . . . . .
C20 C 0.8087(2) 0.71611(18) 0.53794(12) 0.0581(9) Uani 1 1 d . . . . .
C21 C 0.9241(3) 0.7259(2) 0.50352(14) 0.0847(13) Uani 1 1 d . . . . .
C22 C 0.8944(3) 0.8018(3) 0.51052(18) 0.1112(18) Uani 1 1 d . . . . .
H22A H 0.901226 0.830832 0.482316 0.133 Uiso 1 1 calc R U . . .
H22B H 0.918193 0.825975 0.536374 0.133 Uiso 1 1 calc R U . . .
C23 C 0.8150(3) 0.7947(2) 0.52145(14) 0.0821(12) Uani 1 1 d D . . . .
C24 C 0.5458(3) 0.8500(3) 0.6654(2) 0.131(2) Uani 1 1 d . . . . .
H24A H 0.516846 0.849060 0.637777 0.196 Uiso 1 1 calc R U . . .
H24B H 0.593308 0.861100 0.656597 0.196 Uiso 1 1 calc R U . . .
H24C H 0.528874 0.886850 0.686630 0.196 Uiso 1 1 calc R U . . .
C25 C 0.8003(3) 0.6684(3) 0.7815(2) 0.134(2) Uani 1 1 d . . . . .
H25A H 0.830061 0.626237 0.784819 0.202 Uiso 1 1 calc R U . . .
H25B H 0.814357 0.705310 0.803626 0.202 Uiso 1 1 calc R U . . .
H25C H 0.804211 0.687328 0.750143 0.202 Uiso 1 1 calc R U . . .
C26 C 0.6996(2) 0.4384(2) 0.72291(15) 0.0800(12) Uani 1 1 d . . . . .
H26 H 0.698164 0.491351 0.728490 0.096 Uiso 1 1 calc R U . . .
C27 C 0.6942(3) 0.4020(4) 0.77070(18) 0.143(2) Uani 1 1 d . . . . .
H27A H 0.729993 0.421003 0.791055 0.215 Uiso 1 1 calc R U . . .
H27B H 0.700154 0.350037 0.767273 0.215 Uiso 1 1 calc R U . . .
H27C H 0.648859 0.411909 0.784044 0.215 Uiso 1 1 calc R U . . .
C28 C 0.5068(2) 0.5225(2) 0.61222(15) 0.0833(12) Uani 1 1 d . . . . .
H28 H 0.532655 0.567988 0.618086 0.100 Uiso 1 1 calc R U . . .
C29 C 0.5050(4) 0.5110(4) 0.55937(18) 0.142(2) Uani 1 1 d . . . . .
H29A H 0.485544 0.553677 0.544502 0.213 Uiso 1 1 calc R U . . .
H29B H 0.476447 0.469139 0.552180 0.213 Uiso 1 1 calc R U . . .
H29C H 0.551786 0.503023 0.547982 0.213 Uiso 1 1 calc R U . . .
C30 C 0.87260(18) 0.60156(19) 0.53204(13) 0.0588(9) Uani 1 1 d . . . . .
C31 C 0.8445(2) 0.5565(2) 0.49681(14) 0.0757(11) Uani 1 1 d . . . . .
C32 C 0.8541(3) 0.4815(3) 0.5017(2) 0.1027(16) Uani 1 1 d . . . . .
H32 H 0.836869 0.450215 0.478669 0.123 Uiso 1 1 calc R U . . .
C33 C 0.8885(3) 0.4525(3) 0.5398(3) 0.1150(19) Uani 1 1 d . . . . .
H33 H 0.894890 0.402135 0.542228 0.138 Uiso 1 1 calc R U . . .
C34 C 0.9132(3) 0.4977(3) 0.5738(2) 0.0991(15) Uani 1 1 d . . . . .
H34 H 0.936083 0.477151 0.599486 0.119 Uiso 1 1 calc R U . . .
C35 C 0.90588(19) 0.5731(2) 0.57179(15) 0.0704(10) Uani 1 1 d . . . . .
C36 C 0.9936(3) 0.7159(3) 0.52960(18) 0.124(2) Uani 1 1 d . . . . .
H36A H 1.028521 0.747284 0.515984 0.186 Uiso 1 1 calc R U . . .
H36B H 1.008490 0.665759 0.527029 0.186 Uiso 1 1 calc R U . . .
H36C H 0.987420 0.728220 0.562150 0.186 Uiso 1 1 calc R U . . .
C37 C 0.9345(3) 0.7037(3) 0.45272(15) 0.1109(18) Uani 1 1 d . . . . .
H37A H 0.971503 0.732581 0.439164 0.166 Uiso 1 1 calc R U . . .
H37B H 0.891858 0.711813 0.435553 0.166 Uiso 1 1 calc R U . . .
H37C H 0.946877 0.652795 0.451222 0.166 Uiso 1 1 calc R U . . .
C38 C 0.7926(3) 0.8489(2) 0.55960(16) 0.0946(14) Uani 1 1 d . . . . .
H38A H 0.801222 0.898016 0.548974 0.142 Uiso 1 1 calc R U . . .
H38B H 0.819124 0.839833 0.587724 0.142 Uiso 1 1 calc R U . . .
H38C H 0.743524 0.842875 0.566068 0.142 Uiso 1 1 calc R U . . .
C39 C 0.7519(16) 0.8042(15) 0.4836(9) 0.093(5) Uani 0.45(5) 1 d D U P A 1
H39A H 0.750435 0.854095 0.472870 0.140 Uiso 0.45(5) 1 calc R U P A 1
H39B H 0.708032 0.791877 0.498124 0.140 Uiso 0.45(5) 1 calc R U P A 1
H39C H 0.760000 0.772306 0.457269 0.140 Uiso 0.45(5) 1 calc R U P A 1
C39' C 0.7800(16) 0.8043(13) 0.4746(6) 0.088(5) Uani 0.55(5) 1 d . U P A 2
H39D H 0.785205 0.854166 0.464406 0.132 Uiso 0.55(5) 1 calc R U P A 2
H39E H 0.731028 0.792757 0.477379 0.132 Uiso 0.55(5) 1 calc R U P A 2
H39F H 0.801393 0.772166 0.452054 0.132 Uiso 0.55(5) 1 calc R U P A 2
C40 C 0.7694(2) 0.4224(3) 0.69980(19) 0.1063(16) Uani 1 1 d . . . . .
H40A H 0.806592 0.442597 0.718581 0.159 Uiso 1 1 calc R U . . .
H40B H 0.770444 0.444166 0.669064 0.159 Uiso 1 1 calc R U . . .
H40C H 0.775637 0.370387 0.697093 0.159 Uiso 1 1 calc R U . . .
C41 C 0.4334(3) 0.5324(3) 0.6323(2) 0.131(2) Uani 1 1 d . . . . .
H41A H 0.411327 0.573854 0.617732 0.196 Uiso 1 1 calc R U . . .
H41B H 0.436415 0.540398 0.665650 0.196 Uiso 1 1 calc R U . . .
H41C H 0.406079 0.489175 0.626334 0.196 Uiso 1 1 calc R U . . .
C42 C 0.8025(3) 0.5848(3) 0.45591(15) 0.0950(14) Uani 1 1 d . . . . .
H42 H 0.804622 0.638420 0.456468 0.114 Uiso 1 1 calc R U . . .
C43 C 0.8317(4) 0.5584(4) 0.40775(18) 0.158(3) Uani 1 1 d . . . . .
H43A H 0.802880 0.577335 0.382861 0.237 Uiso 1 1 calc R U . . .
H43B H 0.831395 0.505855 0.406738 0.237 Uiso 1 1 calc R U . . .
H43C H 0.878895 0.575858 0.403923 0.237 Uiso 1 1 calc R U . . .
C44 C 0.93047(19) 0.6184(3) 0.61326(14) 0.0770(11) Uani 1 1 d . . . . .
H44 H 0.922292 0.670279 0.606209 0.092 Uiso 1 1 calc R U . . .
C45 C 0.8898(2) 0.5984(3) 0.65754(15) 0.0995(15) Uani 1 1 d . . . . .
H45A H 0.905674 0.628225 0.683252 0.149 Uiso 1 1 calc R U . . .
H45B H 0.897342 0.547706 0.664862 0.149 Uiso 1 1 calc R U . . .
H45C H 0.840620 0.606832 0.652421 0.149 Uiso 1 1 calc R U . . .
C46 C 0.7247(3) 0.5620(3) 0.4604(2) 0.129(2) Uani 1 1 d . . . . .
H46A H 0.698730 0.581141 0.434211 0.194 Uiso 1 1 calc R U . . .
H46B H 0.705773 0.581084 0.489143 0.194 Uiso 1 1 calc R U . . .
H46C H 0.721387 0.509470 0.460544 0.194 Uiso 1 1 calc R U . . .
C47 C 1.0096(2) 0.6073(3) 0.62331(19) 0.1219(19) Uani 1 1 d . . . . .
H47A H 1.024324 0.640798 0.647403 0.183 Uiso 1 1 calc R U . . .
H47B H 1.035962 0.616317 0.595133 0.183 Uiso 1 1 calc R U . . .
H47C H 1.017551 0.557913 0.633637 0.183 Uiso 1 1 calc R U . . .

loop_
_atom_site_aniso_label
_atom_site_aniso_U_11
_atom_site_aniso_U_22
_atom_site_aniso_U_33
_atom_site_aniso_U_23
_atom_site_aniso_U_13
_atom_site_aniso_U_12
Co1 0.0490(3) 0.0632(3) 0.0721(3) 0.0055(2) 0.0019(2) 0.0055(2)
Cl1 0.0899(10) 0.1772(16) 0.2185(19) 0.0161(14) -0.0652(11) 0.0403(10)
S1 0.0832(7) 0.0819(7) 0.0712(6) -0.0073(5) 0.0350(6) -0.0192(6)
S2 0.0777(6) 0.0617(6) 0.0646(6) -0.0082(5) 0.0277(5) -0.0056(5)
S3 0.0794(7) 0.0574(5) 0.0780(7) -0.0056(5) 0.0301(5) -0.0138(5)
N1 0.0527(16) 0.0547(16) 0.0556(17) -0.0058(13) 0.0127(13) -0.0063(13)
N2 0.0532(16) 0.0513(16) 0.0541(16) -0.0004(13) 0.0131(13) -0.0050(13)
N3 0.0644(18) 0.0604(18) 0.0446(15) 0.0018(13) 0.0091(13) -0.0105(15)
C1 0.053(2) 0.060(2) 0.054(2) -0.0053(17) 0.0133(16) -0.0064(17)
C2 0.052(2) 0.069(2) 0.069(2) -0.0124(19) 0.0155(18) -0.0007(18)
C3 0.070(3) 0.078(3) 0.096(3) -0.023(2) 0.023(2) 0.007(2)
C4 0.088(3) 0.095(3) 0.083(3) -0.037(3) 0.022(3) -0.012(3)
C5 0.084(3) 0.105(3) 0.065(3) -0.018(3) 0.002(2) -0.017(3)
C6 0.061(2) 0.078(3) 0.062(2) 0.002(2) 0.0070(19) -0.009(2)
C7 0.0507(19) 0.061(2) 0.053(2) -0.0013(16) 0.0090(16) -0.0019(16)
C8 0.0486(18) 0.0524(19) 0.055(2) -0.0002(16) 0.0096(15) -0.0012(15)
C9 0.0518(19) 0.055(2) 0.056(2) -0.0023(16) 0.0150(16) -0.0023(15)
C10 0.067(2) 0.069(3) 0.090(3) -0.003(2) 0.006(2) 0.010(2)
C11 0.072(3) 0.158(5) 0.139(5) 0.006(4) -0.005(3) -0.015(3)
C12 0.077(3) 0.089(3) 0.084(3) 0.006(2) -0.016(2) -0.008(2)
C13 0.143(6) 0.191(7) 0.152(6) 0.102(5) 0.021(4) 0.019(5)
C14 0.057(2) 0.055(2) 0.057(2) -0.0016(17) 0.0151(17) -0.0059(17)
C15 0.068(2) 0.057(2) 0.062(2) 0.0017(18) 0.0164(18) -0.0007(18)
C16 0.092(3) 0.057(2) 0.081(3) 0.004(2) 0.021(2) 0.005(2)
C17 0.100(3) 0.061(3) 0.089(3) -0.012(2) 0.033(3) -0.015(2)
C18 0.073(3) 0.080(3) 0.075(3) -0.018(2) 0.016(2) -0.021(2)
C19 0.055(2) 0.066(2) 0.061(2) -0.0046(18) 0.0107(18) -0.0049(18)
C20 0.076(2) 0.053(2) 0.0456(19) 0.0057(16) -0.0037(17) -0.0042(18)
C21 0.104(3) 0.089(3) 0.060(3) 0.001(2) 0.024(2) -0.031(3)
C22 0.152(5) 0.087(4) 0.094(4) 0.015(3) 0.040(3) -0.040(3)
C23 0.121(4) 0.060(2) 0.065(3) 0.010(2) 0.003(3) -0.004(2)
C24 0.134(5) 0.115(4) 0.144(5) 0.039(4) -0.048(4) -0.015(4)
C25 0.086(4) 0.154(5) 0.164(6) 0.055(4) 0.018(4) 0.024(4)
C26 0.088(3) 0.067(3) 0.085(3) 0.001(2) -0.008(2) 0.012(2)
C27 0.129(5) 0.211(7) 0.090(4) 0.044(4) -0.018(4) -0.002(5)
C28 0.073(3) 0.091(3) 0.085(3) -0.002(2) -0.016(2) -0.003(2)
C29 0.168(6) 0.177(6) 0.080(4) 0.011(4) -0.022(4) 0.035(5)
C30 0.055(2) 0.059(2) 0.063(2) -0.0041(18) 0.0205(17) -0.0006(17)
C31 0.082(3) 0.075(3) 0.070(3) -0.012(2) 0.014(2) -0.003(2)
C32 0.113(4) 0.076(3) 0.118(4) -0.031(3) 0.011(3) -0.001(3)
C33 0.117(4) 0.066(3) 0.162(6) 0.000(4) 0.016(4) 0.024(3)
C34 0.095(3) 0.081(3) 0.121(4) 0.008(3) 0.003(3) 0.025(3)
C35 0.055(2) 0.075(3) 0.082(3) 0.005(2) 0.008(2) 0.0151(19)
C36 0.085(3) 0.184(6) 0.103(4) 0.012(4) 0.017(3) -0.064(4)
C37 0.129(4) 0.135(4) 0.068(3) -0.002(3) 0.040(3) -0.041(4)
C38 0.136(4) 0.058(2) 0.089(3) -0.001(2) -0.005(3) 0.000(3)
C39 0.164(13) 0.069(7) 0.047(7) 0.016(6) 0.012(9) 0.016(10)
C39' 0.117(12) 0.086(6) 0.062(7) 0.023(6) 0.004(6) 0.007(8)
C40 0.076(3) 0.114(4) 0.129(4) -0.008(3) -0.004(3) 0.000(3)
C41 0.095(4) 0.153(5) 0.144(5) 0.006(4) 0.009(4) 0.043(4)
C42 0.123(4) 0.095(3) 0.067(3) -0.020(2) -0.006(3) -0.020(3)
C43 0.225(8) 0.174(6) 0.075(4) -0.048(4) 0.007(4) -0.029(6)
C44 0.059(2) 0.099(3) 0.073(3) 0.006(2) -0.004(2) 0.006(2)
C45 0.091(3) 0.137(4) 0.071(3) 0.021(3) 0.004(2) 0.016(3)
C46 0.130(5) 0.142(5) 0.115(4) -0.018(4) -0.039(4) -0.016(4)
C47 0.069(3) 0.179(6) 0.118(4) 0.008(4) -0.016(3) 0.009(3)

loop_
_atom_type_symbol
_atom_type_description
_atom_type_scat_dispersion_real
_atom_type_scat_dispersion_imag
_atom_type_scat_source
C C 0.0033 0.0016 'International Tables Vol C Tables 4.2.6.8 and 6.1.1.4'
H H 0.0000 0.0000 'International Tables Vol C Tables 4.2.6.8 and 6.1.1.4'
Cl Cl 0.1484 0.1585 'International Tables Vol C Tables 4.2.6.8 and 6.1.1.4'
Co Co 0.3494 0.9721 'International Tables Vol C Tables 4.2.6.8 and 6.1.1.4'
N N 0.0061 0.0033 'International Tables Vol C Tables 4.2.6.8 and 6.1.1.4'
S S 0.1246 0.1234 'International Tables Vol C Tables 4.2.6.8 and 6.1.1.4'

loop_
_exptl_crystal_face_index_h
_exptl_crystal_face_index_k
_exptl_crystal_face_index_l
_exptl_crystal_face_perp_dist
-5 2 1 0.274
-5 -1 -1 0.272
0 1 -3 0.027
0 -1 3 0.009
0 -2 5 0.009
0 -4 5 0.011
0 -3 2 0.013
0 5 -2 0.038
0 -5 -1 0.019
0 1 1 0.028
0 -1 -1 0.021
0 -2 -5 0.02
0 2 5 0.022
5 -2 -1 0.148
5 1 -1 0.149

loop_
_geom_angle_atom_site_label_1
_geom_angle_atom_site_label_2
_geom_angle_atom_site_label_3
_geom_angle
_geom_angle_site_symmetry_1
_geom_angle_site_symmetry_3
_geom_angle_publ_flag
C20 Co1 Cl1 115.53(12) . . ?
C20 Co1 S2 123.09(11) . . ?
Cl1 Co1 S2 105.67(6) . . ?
C20 Co1 S3 108.21(10) . . ?
Cl1 Co1 S3 107.09(7) . . ?
S2 Co1 S3 94.37(4) . . ?
C8 S2 Co1 90.71(12) . . ?
C9 S3 Co1 90.91(12) . . ?
C9 N1 C7 110.9(3) . . ?
C9 N1 C1 125.0(3) . . ?
C7 N1 C1 124.1(3) . . ?
C8 N2 C7 111.1(3) . . ?
C8 N2 C14 126.1(3) . . ?
C7 N2 C14 122.6(3) . . ?
C20 N3 C30 123.2(3) . . ?
C20 N3 C21 115.9(3) . . ?
C30 N3 C21 120.8(3) . . ?
C2 C1 C6 123.7(3) . . ?
C2 C1 N1 118.5(3) . . ?
C6 C1 N1 117.8(3) . . ?
C3 C2 C1 116.4(4) . . ?
C3 C2 C10 121.0(4) . . ?
C1 C2 C10 122.5(3) . . ?
C4 C3 C2 120.7(4) . . ?
C5 C4 C3 121.6(4) . . ?
C4 C5 C6 120.7(4) . . ?
C5 C6 C1 116.8(4) . . ?
C5 C6 C12 120.9(4) . . ?
C1 C6 C12 122.4(4) . . ?
N2 C7 N1 105.1(3) . . ?
N2 C7 S1 127.3(3) . . ?
N1 C7 S1 127.6(3) . . ?
N2 C8 C9 106.7(3) . . ?
N2 C8 S2 127.4(2) . . ?
C9 C8 S2 125.9(2) . . ?
N1 C9 C8 106.3(3) . . ?
N1 C9 S3 127.4(3) . . ?
C8 C9 S3 126.3(2) . . ?
C24 C10 C2 113.0(4) . . ?
C24 C10 C11 111.3(4) . . ?
C2 C10 C11 111.0(4) . . ?
C13 C12 C25 110.1(4) . . ?
C13 C12 C6 113.7(4) . . ?
C25 C12 C6 111.4(4) . . ?
C15 C14 C19 124.0(3) . . ?
C15 C14 N2 117.8(3) . . ?
C19 C14 N2 118.2(3) . . ?
C14 C15 C16 117.0(4) . . ?
C14 C15 C26 121.9(3) . . ?
C16 C15 C26 121.2(4) . . ?
C17 C16 C15 120.4(4) . . ?
C16 C17 C18 121.4(4) . . ?
C17 C18 C19 120.7(4) . . ?
C18 C19 C14 116.4(4) . . ?
C18 C19 C28 121.2(4) . . ?
C14 C19 C28 122.4(3) . . ?
N3 C20 C23 109.5(3) . . ?
N3 C20 Co1 128.9(2) . . ?
C23 C20 Co1 121.6(3) . . ?
C22 C21 C37 114.8(4) . . ?
C22 C21 C36 111.8(4) . . ?
C37 C21 C36 108.5(4) . . ?
C22 C21 N3 99.6(3) . . ?
C37 C21 N3 110.8(3) . . ?
C36 C21 N3 111.0(3) . . ?
C21 C22 C23 108.4(4) . . ?
C39' C23 C20 110.5(9) . . ?
C39' C23 C38 115.5(11) . . ?
C20 C23 C38 111.8(3) . . ?
C39' C23 C22 104.2(12) . . ?
C20 C23 C22 102.6(4) . . ?
C38 C23 C22 111.1(4) . . ?
C20 C23 C39 104.4(11) . . ?
C38 C23 C39 101.3(12) . . ?
C22 C23 C39 125.5(13) . . ?
C40 C26 C15 112.0(4) . . ?
C40 C26 C27 111.4(4) . . ?
C15 C26 C27 113.3(4) . . ?
C19 C28 C29 111.7(4) . . ?
C19 C28 C41 111.5(4) . . ?
C29 C28 C41 111.5(4) . . ?
C35 C30 C31 122.2(4) . . ?
C35 C30 N3 120.0(3) . . ?
C31 C30 N3 117.8(3) . . ?
C32 C31 C30 117.1(4) . . ?
C32 C31 C42 119.2(4) . . ?
C30 C31 C42 123.7(4) . . ?
C33 C32 C31 121.6(5) . . ?
C34 C33 C32 119.6(5) . . ?
C33 C34 C35 122.7(5) . . ?
C34 C35 C30 116.7(4) . . ?
C34 C35 C44 118.7(4) . . ?
C30 C35 C44 124.6(4) . . ?
C31 C42 C46 110.8(4) . . ?
C31 C42 C43 112.6(5) . . ?
C46 C42 C43 109.4(4) . . ?
C35 C44 C45 110.8(4) . . ?
C35 C44 C47 111.9(4) . . ?
C45 C44 C47 108.2(4) . . ?

loop_
_geom_bond_atom_site_label_1
_geom_bond_atom_site_label_2
_geom_bond_distance
_geom_bond_site_symmetry_2
_geom_bond_publ_flag
Co1 C20 2.016(4) . ?
Co1 Cl1 2.1774(14) . ?
Co1 S2 2.3088(11) . ?
Co1 S3 2.3094(12) . ?
S1 C7 1.638(3) . ?
S2 C8 1.683(3) . ?
S3 C9 1.673(3) . ?
N1 C9 1.376(4) . ?
N1 C7 1.382(4) . ?
N1 C1 1.438(4) . ?
N2 C8 1.370(4) . ?
N2 C7 1.378(4) . ?
N2 C14 1.441(4) . ?
N3 C20 1.304(4) . ?
N3 C30 1.451(4) . ?
N3 C21 1.541(5) . ?
C1 C2 1.391(5) . ?
C1 C6 1.398(5) . ?
C2 C3 1.389(5) . ?
C2 C10 1.507(5) . ?
C3 C4 1.368(6) . ?
C4 C5 1.365(6) . ?
C5 C6 1.380(5) . ?
C6 C12 1.517(6) . ?
C8 C9 1.411(4) . ?
C10 C24 1.504(6) . ?
C10 C11 1.516(6) . ?
C12 C13 1.499(6) . ?
C12 C25 1.515(6) . ?
C14 C15 1.384(5) . ?
C14 C19 1.393(5) . ?
C15 C16 1.392(5) . ?
C15 C26 1.515(5) . ?
C16 C17 1.369(6) . ?
C17 C18 1.371(6) . ?
C18 C19 1.392(5) . ?
C19 C28 1.510(5) . ?
C20 C23 1.514(5) . ?
C21 C22 1.509(6) . ?
C21 C37 1.513(6) . ?
C21 C36 1.528(7) . ?
C22 C23 1.551(7) . ?
C23 C39' 1.500(15) . ?
C23 C38 1.528(6) . ?
C23 C39 1.623(17) . ?
C26 C40 1.512(6) . ?
C26 C27 1.516(6) . ?
C28 C29 1.518(6) . ?
C28 C41 1.523(6) . ?
C30 C35 1.396(5) . ?
C30 C31 1.402(5) . ?
C31 C32 1.387(6) . ?
C31 C42 1.503(6) . ?
C32 C33 1.371(7) . ?
C33 C34 1.354(7) . ?
C34 C35 1.384(6) . ?
C35 C44 1.515(6) . ?
C42 C46 1.544(7) . ?
C42 C43 1.554(7) . ?
C44 C45 1.523(5) . ?
C44 C47 1.548(6) . ?
